data_4311074
loop_
_publ_author_name
'Victor Ovcharenko'
'Elena Fursova'
'Galina Romanenko'
'Vladimir Ikorskii'

_publ_section_title
;
 Synthesis and Structure of Heterospin Compounds Based on the
 [Mn6(O)2Piv10]- Cluster Unit and Nitroxide
;
_journal_name_full 'Inorganic Chemistry'
_journal_page_first 3332
_journal_page_last 3334
_journal_paper_doi 10.1021/ic049859y
_journal_volume 43
_journal_year 2004
_chemical_formula_sum 'C66 H121.5 Mn6 N O29'
_chemical_formula_weight 1722.78
_chemical_name_systematic
; 
 ? 
;
_space_group_IT_number 15
_symmetry_cell_setting monoclinic
_symmetry_space_group_name_Hall '-C 2yc'
_symmetry_space_group_name_H-M 'C 1 2/c 1'
_atom_sites_solution_hydrogens geom
_atom_sites_solution_primary direct
_atom_sites_solution_secondary difmap
_audit_creation_method SHELXL-97
_cell_angle_alpha 90.00
_cell_angle_beta 91.2890(10)
_cell_angle_gamma 90.00
_cell_formula_units_Z 8
_cell_length_a 24.5993(15)
_cell_length_b 13.6341(8)
_cell_length_c 52.568(3)
_cell_measurement_reflns_used 4035
_cell_measurement_temperature 568(2)
_cell_measurement_theta_max 20.55
_cell_measurement_theta_min 2.29
_cell_volume 17626.3(18)
_computing_cell_refinement 'Bruker SMART'
_computing_data_collection 'Bruker SMART'
_computing_data_reduction 'Bruker SAINT'
_computing_molecular_graphics 'Bruker SHELXTL'
_computing_publication_material 'Bruker SHELXTL'
_computing_structure_refinement 'SHELXL-97 (Sheldrick, 1997)'
_computing_structure_solution 'SHELXS-97 (Sheldrick, 1990)'
_diffrn_ambient_temperature 568(2)
_diffrn_measured_fraction_theta_full 0.995
_diffrn_measured_fraction_theta_max 0.995
_diffrn_measurement_device_type 'CCD area detector'
_diffrn_measurement_method 'phi and omega scans'
_diffrn_radiation_monochromator graphite
_diffrn_radiation_source 'fine-focus sealed tube'
_diffrn_radiation_type MoK\a
_diffrn_radiation_wavelength 0.71073
_diffrn_reflns_av_R_equivalents 0.0977
_diffrn_reflns_av_sigmaI/netI 0.1453
_diffrn_reflns_limit_h_max 27
_diffrn_reflns_limit_h_min -17
_diffrn_reflns_limit_k_max 15
_diffrn_reflns_limit_k_min -14
_diffrn_reflns_limit_l_max 58
_diffrn_reflns_limit_l_min -58
_diffrn_reflns_number 37174
_diffrn_reflns_theta_full 23.31
_diffrn_reflns_theta_max 23.31
_diffrn_reflns_theta_min 1.76
_exptl_absorpt_coefficient_mu 0.904
_exptl_absorpt_correction_type none
_exptl_crystal_density_diffrn 1.298
_exptl_crystal_density_meas 0
_exptl_crystal_density_method 'not measured'
_exptl_crystal_F_000 7252
_refine_diff_density_max 0.338
_refine_diff_density_min -0.324
_refine_diff_density_rms 0.067
_refine_ls_extinction_coef 0.00007(2)
_refine_ls_extinction_expression Fc^*^=kFc[1+0.001xFc^2^\l^3^/sin(2\q)]^-1/4^
_refine_ls_extinction_method SHELXL
_refine_ls_goodness_of_fit_ref 0.913
_refine_ls_hydrogen_treatment mixed
_refine_ls_matrix_type full
_refine_ls_number_parameters 1044
_refine_ls_number_reflns 12697
_refine_ls_number_restraints 0
_refine_ls_restrained_S_all 0.913
_refine_ls_R_factor_all 0.1363
_refine_ls_R_factor_gt 0.0700
_refine_ls_shift/su_max 3.021
_refine_ls_shift/su_mean 0.013
_refine_ls_structure_factor_coef Fsqd
_refine_ls_weighting_details 'calc w=1/[\s^2^(Fo^2^)+(0.0590P)^2^+0.0000P] where P=(Fo^2^+2Fc^2^)/3'
_refine_ls_weighting_scheme calc
_refine_ls_wR_factor_gt 0.1290
_refine_ls_wR_factor_ref 0.1491
_reflns_number_gt 6861
_reflns_number_total 12697
_reflns_threshold_expression >2sigma(I)
_cod_data_source_file ic049859ysi20040203_080612_2.cif
_cod_data_source_block fur228
_cod_depositor_comments
;
The following automatic conversions were performed:
'_symmetry_cell_setting' value 'Monoclinic' changed to 'monoclinic'
according to '/home/saulius/struct/CIF-dictionaries/cif_core.dic'
dictionary named 'cif_core.dic' version 2.4.1 from 2010-06-29.

Automatic conversion script
Id: cif_fix_enum 1527 2010-12-29 10:47:43Z saulius 
;
_cod_original_cell_volume 17626.2(18)
_cod_original_formula_sum 'C66 H121.50 Mn6 N O29'
_cod_database_code 4311074

loop_
_symmetry_equiv_pos_as_xyz
'x, y, z'
'-x, y, -z+1/2'
'x+1/2, y+1/2, z'
'-x+1/2, y+1/2, -z+1/2'
'-x, -y, -z'
'x, -y, z-1/2'
'-x+1/2, -y+1/2, -z'
'x+1/2, -y+1/2, z-1/2'

loop_
_atom_site_label
_atom_site_type_symbol
_atom_site_fract_x
_atom_site_fract_y
_atom_site_fract_z
_atom_site_U_iso_or_equiv
_atom_site_adp_type
_atom_site_occupancy
_atom_site_symmetry_multiplicity
_atom_site_calc_flag
_atom_site_refinement_flags
_atom_site_disorder_assembly
_atom_site_disorder_group
Mn1 Mn 0.10250(4) 0.34612(7) 0.131990(18) 0.0351(3) Uani 1 1 d . . .
Mn2 Mn 0.07865(4) 0.21047(7) 0.179568(18) 0.0395(3) Uani 1 1 d . . .
Mn3 Mn 0.13972(4) 0.15497(7) 0.121655(18) 0.0343(3) Uani 1 1 d . . .
Mn4 Mn 0.03099(4) 0.19387(7) 0.089909(19) 0.0435(3) Uani 1 1 d . . .
Mn5 Mn 0.15216(4) 0.34231(8) 0.077052(19) 0.0470(3) Uani 1 1 d . . .
Mn6 Mn 0.22081(4) 0.26053(7) 0.16051(2) 0.0476(3) Uani 1 1 d . . .
O1 O 0.13618(16) 0.2409(3) 0.14992(7) 0.0324(10) Uani 1 1 d . . .
O2 O 0.10570(15) 0.2601(3) 0.10403(7) 0.0320(10) Uani 1 1 d . . .
O11 O 0.05804(19) 0.4451(3) 0.11445(9) 0.0472(13) Uani 1 1 d . . .
O12 O 0.0954(2) 0.4606(3) 0.07612(9) 0.0571(14) Uani 1 1 d . . .
C11 C 0.0625(3) 0.4837(5) 0.09287(16) 0.047(2) Uani 1 1 d . . .
C12 C 0.0214(4) 0.5665(6) 0.08696(16) 0.065(2) Uani 1 1 d . . .
C13 C 0.0035(5) 0.6151(8) 0.1113(2) 0.110(4) Uani 1 1 d . . .
H13A H -0.0124 0.5669 0.1222 0.21(7) Uiso 1 1 calc R . .
H13B H -0.0229 0.6650 0.1073 0.08(3) Uiso 1 1 calc R . .
H13C H 0.0343 0.6443 0.1199 0.15(6) Uiso 1 1 calc R . .
C14 C -0.0268(4) 0.5185(9) 0.0734(3) 0.110(4) Uani 1 1 d . . .
H14A H -0.0150 0.4878 0.0581 0.23(8) Uiso 1 1 calc R . .
H14B H -0.0537 0.5675 0.0693 0.12(4) Uiso 1 1 calc R . .
H14C H -0.0423 0.4701 0.0843 0.14(5) Uiso 1 1 calc R . .
C15 C 0.0462(5) 0.6402(8) 0.0688(3) 0.119(4) Uani 1 1 d . . .
H15A H 0.0566 0.6072 0.0535 0.22(8) Uiso 1 1 calc R . .
H15B H 0.0777 0.6697 0.0767 0.10(4) Uiso 1 1 calc R . .
H15C H 0.0200 0.6901 0.0647 0.23(6) Uiso 1 1 calc R . .
O21 O 0.1132(2) 0.2845(4) 0.04419(9) 0.0673(16) Uani 1 1 d . . .
O22 O 0.0269(2) 0.2733(4) 0.05563(9) 0.0650(15) Uani 1 1 d . . .
C21 C 0.0636(4) 0.2838(6) 0.03952(16) 0.062(2) Uani 1 1 d . . .
C22 C 0.0456(5) 0.2917(10) 0.01181(19) 0.105(4) Uani 1 1 d . . .
C23 C 0.0382(12) 0.3792(13) 0.0048(3) 0.59(4) Uani 1 1 d . . .
H23A H 0.0262 0.3803 -0.0127 0.34(9) Uiso 1 1 calc R . .
H23B H 0.0716 0.4151 0.0067 0.024(17) Uiso 1 1 calc R . .
H23C H 0.0110 0.4090 0.0151 0.18(5) Uiso 1 1 calc R . .
C24 C 0.0010(9) 0.2534(18) 0.0053(3) 0.56(4) Uani 1 1 d . . .
H24D H -0.0048 0.2610 -0.0127 0.49(15) Uiso 1 1 calc R . .
H24E H -0.0279 0.2849 0.0141 0.05(2) Uiso 1 1 calc R . .
H24F H 0.0016 0.1848 0.0095 0.000(12) Uiso 1 1 calc R . .
C25 C 0.0839(11) 0.247(2) -0.0051(2) 0.318(16) Uani 1 1 d . . .
H25G H 0.0710 0.2550 -0.0224 0.11(3) Uiso 1 1 calc R . .
H25H H 0.0875 0.1790 -0.0012 0.27(10) Uiso 1 1 calc R . .
H25I H 0.1186 0.2790 -0.0031 0.6(3) Uiso 1 1 calc R . .
O31 O 0.15113(19) 0.0747(3) 0.09149(9) 0.0498(13) Uani 1 1 d . . .
O32 O 0.0729(2) 0.0822(3) 0.06935(8) 0.0547(14) Uani 1 1 d . . .
C31 C 0.1193(4) 0.0490(5) 0.07313(14) 0.051(2) Uani 1 1 d . . .
C32 C 0.1420(4) -0.0269(6) 0.05458(16) 0.073(3) Uani 1 1 d . . .
C33 C 0.1744(7) -0.1021(9) 0.0692(2) 0.147(5) Uani 1 1 d . . .
H33D H 0.2036 -0.0704 0.0784 0.6(2) Uiso 1 1 calc R . .
H33E H 0.1890 -0.1491 0.0576 0.15(4) Uiso 1 1 calc R . .
H33F H 0.1513 -0.1350 0.0809 0.14(6) Uiso 1 1 calc R . .
C34 C 0.1767(7) 0.0290(11) 0.0366(3) 0.160(6) Uani 1 1 d . . .
H34G H 0.2063 0.0591 0.0459 0.23(9) Uiso 1 1 calc R . .
H34H H 0.1552 0.0788 0.0283 0.15(6) Uiso 1 1 calc R . .
H34I H 0.1908 -0.0150 0.0241 0.11(3) Uiso 1 1 calc R . .
C35 C 0.0947(5) -0.0766(8) 0.0405(2) 0.138(5) Uani 1 1 d . . .
H35J H 0.0744 -0.0285 0.0309 0.10(4) Uiso 1 1 calc R . .
H35K H 0.0714 -0.1071 0.0526 2.0(10) Uiso 1 1 calc R . .
H35L H 0.1084 -0.1255 0.0292 0.12(3) Uiso 1 1 calc R . .
O41 O -0.02445(18) 0.2640(3) 0.11402(9) 0.0554(14) Uani 1 1 d . . .
O42 O 0.02539(17) 0.2882(3) 0.14913(8) 0.0412(11) Uani 1 1 d . . .
C41 C -0.0197(3) 0.2893(5) 0.13700(14) 0.0430(18) Uani 1 1 d . . .
C42 C -0.0699(3) 0.3212(6) 0.15104(14) 0.060(2) Uani 1 1 d . . .
C43 C -0.0928(5) 0.2327(10) 0.1644(3) 0.117(4) Uani 1 1 d . . .
H43A H -0.0667 0.2091 0.1768 0.20(7) Uiso 1 1 calc R . .
H43B H -0.1006 0.1820 0.1522 0.15(6) Uiso 1 1 calc R . .
H43C H -0.1256 0.2508 0.1728 0.32(10) Uiso 1 1 calc R . .
C44 C -0.0552(5) 0.3972(12) 0.1708(3) 0.156(6) Uani 1 1 d . . .
H44A H -0.0283 0.3709 0.1824 0.21(7) Uiso 1 1 calc R . .
H44B H -0.0870 0.4149 0.1799 0.11(3) Uiso 1 1 calc R . .
H44C H -0.0409 0.4542 0.1626 0.21(8) Uiso 1 1 calc R . .
C45 C -0.1129(4) 0.3582(13) 0.1322(2) 0.137(5) Uani 1 1 d . . .
H45A H -0.1208 0.3082 0.1198 0.26(9) Uiso 1 1 calc R . .
H45B H -0.0997 0.4157 0.1238 0.16(6) Uiso 1 1 calc R . .
H45C H -0.1455 0.3742 0.1410 0.14(4) Uiso 1 1 calc R . .
O51 O 0.17681(19) 0.4148(3) 0.11528(9) 0.0476(13) Uani 1 1 d . . .
O52 O 0.2362(2) 0.4048(3) 0.14767(10) 0.0604(15) Uani 1 1 d . . .
C51 C 0.2161(3) 0.4469(5) 0.12823(16) 0.050(2) Uani 1 1 d . . .
C52 C 0.2422(4) 0.5458(6) 0.12011(18) 0.072(3) Uani 1 1 d . . .
C53 C 0.2839(6) 0.5195(9) 0.1001(3) 0.134(5) Uani 1 1 d . . .
H53A H 0.2659 0.4881 0.0859 0.32(12) Uiso 1 1 calc R . .
H53B H 0.3105 0.4757 0.1074 0.16(6) Uiso 1 1 calc R . .
H53C H 0.3015 0.5781 0.0944 0.14(4) Uiso 1 1 calc R . .
C54 C 0.1982(4) 0.6130(7) 0.1096(2) 0.110(4) Uani 1 1 d . . .
H54A H 0.1809 0.5830 0.0950 0.06(2) Uiso 1 1 calc R . .
H54B H 0.2140 0.6743 0.1048 0.15(4) Uiso 1 1 calc R . .
H54C H 0.1717 0.6243 0.1224 1.6(7) Uiso 1 1 calc R . .
C55 C 0.2710(6) 0.5947(8) 0.1426(3) 0.118(4) Uani 1 1 d . . .
H55A H 0.2876 0.6546 0.1371 0.14(4) Uiso 1 1 calc R . .
H55B H 0.2985 0.5515 0.1494 0.26(9) Uiso 1 1 calc R . .
H55C H 0.2452 0.6089 0.1555 0.20(8) Uiso 1 1 calc R . .
O61 O 0.11037(19) 0.4387(3) 0.15990(9) 0.0488(13) Uani 1 1 d . . .
O62 O 0.0831(2) 0.3601(4) 0.19437(9) 0.0540(14) Uani 1 1 d . . .
C61 C 0.0990(3) 0.4346(5) 0.18326(15) 0.047(2) Uani 1 1 d . . .
C62 C 0.1057(4) 0.5315(6) 0.19749(17) 0.075(3) Uani 1 1 d . . .
C63 C 0.0828(7) 0.6150(8) 0.1815(3) 0.185(7) Uani 1 1 d . . .
H63D H 0.0880 0.6758 0.1904 0.13(4) Uiso 1 1 calc R . .
H63E H 0.0446 0.6045 0.1784 2.0(10) Uiso 1 1 calc R . .
H63F H 0.1011 0.6176 0.1656 0.18(7) Uiso 1 1 calc R . .
C64 C 0.1646(6) 0.5479(13) 0.2021(5) 0.226(9) Uani 1 1 d . . .
H64G H 0.1699 0.6085 0.2111 0.16(4) Uiso 1 1 calc R . .
H64H H 0.1827 0.5509 0.1861 0.38(15) Uiso 1 1 calc R . .
H64I H 0.1794 0.4948 0.2121 0.49(19) Uiso 1 1 calc R . .
C65 C 0.0757(9) 0.5290(9) 0.2208(3) 0.227(9) Uani 1 1 d . . .
H65J H 0.0809 0.5896 0.2299 0.11(3) Uiso 1 1 calc R . .
H65K H 0.0885 0.4755 0.2312 0.51(19) Uiso 1 1 calc R . .
H65L H 0.0377 0.5202 0.2169 0.19(7) Uiso 1 1 calc R . .
O71 O 0.16604(19) 0.0443(3) 0.14184(8) 0.0478(13) Uani 1 1 d . . .
O72 O 0.2308(2) 0.1076(3) 0.16745(9) 0.0588(15) Uani 1 1 d . . .
C71 C 0.2030(3) 0.0383(5) 0.15873(14) 0.0447(19) Uani 1 1 d . . .
C72 C 0.2141(3) -0.0647(5) 0.16925(15) 0.059(2) Uani 1 1 d . . .
C73 C 0.1701(4) -0.0842(8) 0.1885(2) 0.094(3) Uani 1 1 d . . .
H73A H 0.1731 -0.0373 0.2021 0.18(6) Uiso 1 1 calc R . .
H73B H 0.1744 -0.1492 0.1952 0.14(4) Uiso 1 1 calc R . .
H73C H 0.1350 -0.0783 0.1803 0.05(2) Uiso 1 1 calc R . .
C74 C 0.2688(4) -0.0691(8) 0.1833(2) 0.102(3) Uani 1 1 d . . .
H74A H 0.2689 -0.0234 0.1972 0.28(10) Uiso 1 1 calc R . .
H74B H 0.2972 -0.0526 0.1719 0.09(3) Uiso 1 1 calc R . .
H74C H 0.2746 -0.1342 0.1898 0.06(2) Uiso 1 1 calc R . .
C75 C 0.2119(7) -0.1383(6) 0.1482(2) 0.124(5) Uani 1 1 d . . .
H75A H 0.2186 -0.2026 0.1550 0.16(4) Uiso 1 1 calc R . .
H75B H 0.2390 -0.1228 0.1359 0.11(4) Uiso 1 1 calc R . .
H75C H 0.1766 -0.1367 0.1400 0.17(6) Uiso 1 1 calc R . .
O81 O 0.2265(2) 0.2635(3) 0.07848(10) 0.0612(15) Uani 1 1 d . . .
O82 O 0.22586(18) 0.2080(3) 0.11844(9) 0.0496(13) Uani 1 1 d . . .
C81 C 0.2486(3) 0.2215(5) 0.09719(16) 0.051(2) Uani 1 1 d . . .
C82 C 0.3069(3) 0.1832(6) 0.09466(17) 0.067(2) Uani 1 1 d . . .
C83 C 0.3214(6) 0.1758(17) 0.0676(3) 0.205(8) Uani 1 1 d . . .
H83A H 0.3580 0.1519 0.0664 0.12(3) Uiso 1 1 calc R . .
H83B H 0.3187 0.2393 0.0598 0.22(8) Uiso 1 1 calc R . .
H83C H 0.2970 0.1312 0.0590 0.33(12) Uiso 1 1 calc R . .
C84 C 0.3116(6) 0.0873(12) 0.1068(4) 0.220(9) Uani 1 1 d . . .
H84A H 0.3030 0.0931 0.1245 0.40(15) Uiso 1 1 calc R . .
H84B H 0.3481 0.0635 0.1054 0.14(4) Uiso 1 1 calc R . .
H84C H 0.2868 0.0423 0.0987 0.27(10) Uiso 1 1 calc R . .
C85 C 0.3445(5) 0.2492(14) 0.1070(4) 0.249(11) Uani 1 1 d . . .
H85A H 0.3358 0.2551 0.1247 0.16(6) Uiso 1 1 calc R . .
H85B H 0.3421 0.3125 0.0991 0.26(9) Uiso 1 1 calc R . .
H85C H 0.3808 0.2242 0.1056 0.22(6) Uiso 1 1 calc R . .
O91 O 0.05610(18) 0.0940(3) 0.12340(8) 0.0420(12) Uani 1 1 d . . .
O92 O 0.04811(19) 0.0718(3) 0.16503(8) 0.0479(13) Uani 1 1 d . . .
C91 C 0.0395(3) 0.0473(5) 0.14237(15) 0.0449(19) Uani 1 1 d . . .
C92 C 0.0064(3) -0.0472(5) 0.13717(14) 0.058(2) Uani 1 1 d . . .
C93 C -0.0536(4) -0.0152(9) 0.1357(3) 0.133(5) Uani 1 1 d . . .
H93A H -0.0637 0.0119 0.1518 0.22(8) Uiso 1 1 calc R . .
H93B H -0.0761 -0.0709 0.1318 0.10(3) Uiso 1 1 calc R . .
H93C H -0.0584 0.0335 0.1227 1.0(4) Uiso 1 1 calc R . .
C94 C 0.0153(6) -0.1227(7) 0.15768(18) 0.114(4) Uani 1 1 d . . .
H94A H 0.0528 -0.1424 0.1581 0.18(7) Uiso 1 1 calc R . .
H94B H -0.0073 -0.1787 0.1542 0.08(3) Uiso 1 1 calc R . .
H94C H 0.0061 -0.0951 0.1738 0.10(4) Uiso 1 1 calc R . .
C95 C 0.0211(7) -0.0912(8) 0.11182(19) 0.147(6) Uani 1 1 d . . .
H95A H 0.0586 -0.1107 0.1123 0.31(11) Uiso 1 1 calc R . .
H95B H 0.0154 -0.0434 0.0986 0.12(4) Uiso 1 1 calc R . .
H95C H -0.0014 -0.1475 0.1084 0.13(4) Uiso 1 1 calc R . .
O101 O 0.2052(2) 0.2803(4) 0.19965(10) 0.0678(16) Uani 1 1 d . . .
O102 O 0.1376(2) 0.1762(3) 0.20798(9) 0.0573(14) Uani 1 1 d . . .
C101 C 0.1797(3) 0.2260(6) 0.21415(15) 0.057(2) Uani 1 1 d . . .
C102 C 0.1992(4) 0.2173(8) 0.24218(15) 0.071(3) Uani 1 1 d . . .
C103 C 0.2483(6) 0.2772(14) 0.2475(2) 0.162(6) Uani 1 1 d . . .
H10A H 0.2401 0.3451 0.2444 0.14(6) Uiso 1 1 calc R . .
H10B H 0.2769 0.2567 0.2365 0.24(9) Uiso 1 1 calc R . .
H10C H 0.2598 0.2688 0.2649 0.15(4) Uiso 1 1 calc R . .
C104 C 0.2116(7) 0.1089(9) 0.2477(2) 0.151(5) Uani 1 1 d . . .
H10D H 0.2415 0.0880 0.2376 0.31(12) Uiso 1 1 calc R . .
H10E H 0.1801 0.0700 0.2435 0.17(6) Uiso 1 1 calc R . .
H10F H 0.2210 0.1010 0.2654 0.10(3) Uiso 1 1 calc R . .
C105 C 0.1535(5) 0.2492(15) 0.2590(2) 0.149(5) Uani 1 1 d . . .
H10G H 0.1457 0.3173 0.2560 0.26(10) Uiso 1 1 calc R . .
H10H H 0.1641 0.2398 0.2765 0.14(4) Uiso 1 1 calc R . .
H10I H 0.1217 0.2109 0.2551 0.11(4) Uiso 1 1 calc R . .
O111 O 0.0134(2) 0.1896(4) 0.20707(9) 0.0638(15) Uani 1 1 d . . .
N111 N 0.0079(2) 0.1550(5) 0.22990(11) 0.0532(16) Uani 1 1 d . . .
C111 C 0.0026(3) 0.0478(6) 0.23513(12) 0.054(2) Uani 1 1 d . . .
C112 C -0.0497(3) 0.0151(8) 0.22075(15) 0.079(3) Uani 1 1 d . . .
H2A H -0.0550 -0.0540 0.2231 0.06(2) Uiso 1 1 calc R . .
H2B H -0.0464 0.0290 0.2029 0.09(3) Uiso 1 1 calc R . .
H2C H -0.0803 0.0501 0.2273 0.06(3) Uiso 1 1 calc R . .
C113 C 0.0504(4) -0.0064(7) 0.22526(15) 0.071(3) Uani 1 1 d . . .
H3A H 0.0827 0.0142 0.2343 0.11(4) Uiso 1 1 calc R . .
H3B H 0.0540 0.0074 0.2075 0.07(2) Uiso 1 1 calc R . .
H3C H 0.0452 -0.0755 0.2276 0.09(3) Uiso 1 1 calc R . .
C114 C 0.0000 0.2119(8) 0.2500 0.049(3) Uani 1 2 d S . .
C115 C 0.0000 0.3206(8) 0.2500 0.073(4) Uani 1 2 d S . .
H11A H -0.0065 0.3441 0.2669 0.13(8) Uiso 0.50 1 calc PR . .
H11B H -0.0281 0.3441 0.2386 2.0(16) Uiso 0.50 1 calc PR . .
H11C H 0.0346 0.3441 0.2445 0.06(5) Uiso 0.50 1 calc PR . .
O01 O -0.0470(2) 0.1170(4) 0.07483(12) 0.0847(19) Uani 1 1 d . . .
C01 C -0.0814(6) 0.1048(12) 0.0590(3) 0.131(5) Uani 1 1 d . . .
C02 C -0.0866(8) 0.0024(13) 0.0444(3) 0.231(9) Uani 1 1 d . . .
H01D H -0.1161 0.0057 0.0321 0.18(5) Uiso 1 1 calc R . .
H01E H -0.0936 -0.0489 0.0564 0.16(6) Uiso 1 1 calc R . .
H01F H -0.0534 -0.0112 0.0358 0.14(5) Uiso 1 1 calc R . .
O02 O -0.1165(4) 0.1551(11) 0.05110(19) 0.169(4) Uani 1 1 d . . .
C03 C -0.1131(8) 0.2542(13) 0.0643(3) 0.162(6) Uani 1 1 d . . .
H01G H -0.0829 0.2916 0.0578 0.17(7) Uiso 1 1 calc R . .
H01H H -0.1074 0.2453 0.0825 0.23(8) Uiso 1 1 calc R . .
C04 C -0.1662(9) 0.3084(16) 0.0590(5) 0.261(10) Uani 1 1 d . . .
H01I H -0.1649 0.3713 0.0672 2.0(13) Uiso 1 1 calc R . .
H01J H -0.1958 0.2709 0.0656 2.0(14) Uiso 1 1 calc R . .
H01K H -0.1714 0.3171 0.0410 1.1(6) Uiso 1 1 calc R . .
O01A O 0.1961(3) 0.4466(4) 0.05005(12) 0.0864(19) Uani 1 1 d . . .
C01A C 0.2172(5) 0.4391(9) 0.0303(2) 0.114(4) Uani 1 1 d . . .
C02A C 0.2388(8) 0.3482(10) 0.0193(3) 0.150(5) Uani 1 1 d . . .
H1AA H 0.2347 0.2954 0.0311 0.6(2) Uiso 1 1 calc R . .
H1BA H 0.2766 0.3568 0.0157 0.44(17) Uiso 1 1 calc R . .
H1CA H 0.2190 0.3332 0.0038 0.21(8) Uiso 1 1 calc R . .
O02A O 0.2215(6) 0.5145(8) 0.01524(18) 0.231(6) Uani 1 1 d . . .
C03A C 0.2114(19) 0.620(2) 0.0277(7) 0.34(2) Uani 1 1 d . . .
H03A H 0.2027 0.6167 0.0456 2.0(14) Uiso 1 1 calc R . .
H03B H 0.2412 0.6655 0.0252 0.30(12) Uiso 1 1 calc R . .
C04A C 0.1798(16) 0.635(2) 0.0169(10) 0.60(6) Uani 1 1 d . . .
H04A H 0.1615 0.6916 0.0231 0.28(9) Uiso 1 1 calc R . .
H04B H 0.1554 0.5796 0.0169 0.11(4) Uiso 1 1 calc R . .
H04C H 0.1913 0.6467 -0.0002 0.6(3) Uiso 1 1 calc R . .
O01B O 0.3102(2) 0.2650(4) 0.17360(12) 0.0854(19) Uani 1 1 d . . .
C1B C 0.3352(4) 0.3168(8) 0.18805(19) 0.081(3) Uani 1 1 d . . .
C02B C 0.3206(5) 0.4182(7) 0.1953(3) 0.108(4) Uani 1 1 d . . .
H1AB H 0.2867 0.4359 0.1872 0.22(7) Uiso 1 1 calc R . .
H1BB H 0.3485 0.4625 0.1901 0.26(8) Uiso 1 1 calc R . .
H1CB H 0.3172 0.4219 0.2135 0.13(5) Uiso 1 1 calc R . .
O02B O 0.3812(3) 0.2879(6) 0.19882(15) 0.130(3) Uani 1 1 d . . .
C03B C 0.3978(9) 0.1862(13) 0.1925(4) 0.182(7) Uani 1 1 d . . .
H1DB H 0.3695 0.1554 0.1821 0.30(10) Uiso 1 1 calc R . .
H1EB H 0.4308 0.1879 0.1827 0.18(7) Uiso 1 1 calc R . .
C04B C 0.4052(15) 0.1410(17) 0.2107(4) 0.49(3) Uani 1 1 d . . .
H1FB H 0.4084 0.0729 0.2064 0.16(5) Uiso 1 1 calc R . .
H1GB H 0.3752 0.1497 0.2219 0.40(16) Uiso 1 1 calc R . .
H1HB H 0.4381 0.1627 0.2191 0.37(13) Uiso 1 1 calc R . .

loop_
_atom_site_aniso_label
_atom_site_aniso_U_11
_atom_site_aniso_U_22
_atom_site_aniso_U_33
_atom_site_aniso_U_23
_atom_site_aniso_U_13
_atom_site_aniso_U_12
Mn1 0.0350(6) 0.0305(5) 0.0396(6) -0.0027(5) -0.0011(5) 0.0052(5)
Mn2 0.0403(7) 0.0451(6) 0.0328(6) -0.0044(5) -0.0028(5) -0.0023(6)
Mn3 0.0357(6) 0.0303(5) 0.0370(6) -0.0007(5) -0.0006(5) 0.0049(5)
Mn4 0.0416(7) 0.0492(7) 0.0393(6) -0.0060(5) -0.0073(5) 0.0034(6)
Mn5 0.0477(7) 0.0468(7) 0.0468(7) 0.0076(6) 0.0080(6) 0.0095(6)
Mn6 0.0349(7) 0.0484(7) 0.0590(7) -0.0007(6) -0.0104(6) -0.0018(6)
O1 0.030(3) 0.036(2) 0.031(2) 0.000(2) 0.001(2) 0.001(2)
O2 0.028(2) 0.031(2) 0.038(3) -0.002(2) 0.001(2) 0.003(2)
O11 0.053(3) 0.041(3) 0.047(3) 0.009(2) 0.000(3) 0.020(3)
O12 0.059(4) 0.055(3) 0.058(3) 0.007(3) 0.010(3) 0.019(3)
C11 0.038(5) 0.035(4) 0.067(6) 0.006(4) -0.009(4) 0.008(4)
C12 0.079(7) 0.048(5) 0.069(6) 0.019(5) 0.005(5) 0.021(5)
C13 0.132(11) 0.086(7) 0.112(9) -0.004(8) -0.007(9) 0.077(8)
C14 0.072(7) 0.118(9) 0.139(10) -0.003(11) -0.043(8) 0.042(8)
C15 0.104(11) 0.078(7) 0.177(13) 0.060(9) 0.011(10) 0.033(8)
O21 0.077(4) 0.074(4) 0.051(3) 0.002(3) 0.001(3) 0.016(4)
O22 0.073(4) 0.074(4) 0.047(3) 0.012(3) 0.000(3) 0.014(3)
C21 0.086(7) 0.048(5) 0.052(6) 0.016(4) -0.005(6) 0.005(6)
C22 0.091(8) 0.154(10) 0.068(7) 0.022(7) -0.032(7) 0.023(8)
C23 1.41(11) 0.23(2) 0.114(15) -0.041(15) -0.29(4) 0.39(4)
C24 0.39(4) 1.21(10) 0.085(15) 0.13(4) -0.09(2) -0.49(6)
C25 0.37(3) 0.55(4) 0.032(7) -0.047(14) -0.015(12) 0.26(3)
O31 0.056(3) 0.046(3) 0.048(3) -0.006(2) 0.003(3) 0.003(3)
O32 0.070(4) 0.048(3) 0.046(3) -0.012(2) 0.000(3) 0.007(3)
C31 0.060(6) 0.046(5) 0.045(5) -0.003(4) 0.010(5) 0.010(5)
C32 0.098(8) 0.069(6) 0.053(5) -0.030(5) -0.001(6) 0.019(6)
C33 0.227(15) 0.115(9) 0.100(9) -0.045(9) -0.011(12) 0.110(10)
C34 0.230(17) 0.150(13) 0.105(9) -0.044(12) 0.107(12) 0.002(16)
C35 0.157(12) 0.115(9) 0.140(10) -0.101(9) -0.036(9) 0.044(9)
O41 0.044(3) 0.079(4) 0.043(3) -0.010(3) -0.004(3) 0.006(3)
O42 0.033(3) 0.050(3) 0.040(3) -0.005(2) -0.003(2) 0.010(2)
C41 0.027(4) 0.042(4) 0.060(5) 0.002(4) -0.002(4) 0.005(4)
C42 0.042(5) 0.088(6) 0.050(5) -0.005(5) 0.011(4) 0.013(5)
C43 0.062(8) 0.171(12) 0.118(9) 0.028(12) 0.033(8) -0.011(8)
C44 0.072(8) 0.187(14) 0.210(13) -0.134(12) 0.034(12) 0.016(11)
C45 0.067(7) 0.251(15) 0.094(8) 0.049(12) 0.025(7) 0.098(9)
O51 0.034(3) 0.043(3) 0.066(3) -0.002(2) -0.002(3) -0.007(3)
O52 0.057(4) 0.049(3) 0.074(4) 0.003(3) -0.014(3) -0.014(3)
C51 0.037(5) 0.039(5) 0.073(6) -0.002(4) 0.007(5) 0.009(4)
C52 0.060(6) 0.049(5) 0.106(7) 0.007(5) 0.000(6) -0.017(5)
C53 0.102(9) 0.088(8) 0.215(14) 0.024(10) 0.066(11) -0.019(9)
C54 0.114(9) 0.049(6) 0.164(11) 0.029(7) -0.050(8) -0.024(6)
C55 0.113(9) 0.068(7) 0.170(12) 0.006(8) -0.028(12) -0.055(7)
O61 0.058(3) 0.046(3) 0.043(3) -0.008(3) 0.003(3) -0.002(3)
O62 0.067(4) 0.049(3) 0.047(3) -0.012(3) 0.004(3) -0.003(3)
C61 0.049(5) 0.031(4) 0.058(6) -0.013(4) -0.011(4) 0.005(4)
C62 0.102(8) 0.065(6) 0.060(6) -0.030(5) 0.001(6) -0.001(6)
C63 0.36(2) 0.057(8) 0.140(13) -0.033(8) -0.028(15) 0.021(10)
C64 0.125(13) 0.186(16) 0.36(2) -0.200(16) -0.075(17) -0.023(11)
C65 0.42(3) 0.103(11) 0.167(14) -0.107(11) 0.151(15) -0.106(14)
O71 0.053(3) 0.041(3) 0.049(3) 0.005(2) -0.002(3) 0.016(3)
O72 0.064(4) 0.049(3) 0.062(3) 0.000(3) -0.019(3) 0.005(3)
C71 0.037(5) 0.054(5) 0.043(5) 0.007(4) 0.006(4) 0.018(4)
C72 0.062(6) 0.053(5) 0.063(5) 0.013(4) 0.003(5) 0.022(5)
C73 0.081(9) 0.089(8) 0.113(9) 0.051(8) 0.010(7) 0.015(6)
C74 0.082(8) 0.103(8) 0.122(9) 0.055(8) 0.009(8) 0.055(6)
C75 0.199(14) 0.050(7) 0.123(9) -0.012(7) -0.014(14) 0.060(7)
O81 0.054(4) 0.060(3) 0.070(4) 0.018(3) 0.020(3) 0.021(3)
O82 0.038(3) 0.055(3) 0.056(3) 0.000(3) 0.004(3) 0.005(3)
C81 0.048(5) 0.036(5) 0.069(6) -0.005(4) 0.009(5) 0.001(4)
C82 0.043(5) 0.078(6) 0.081(6) 0.020(5) 0.022(5) 0.025(5)
C83 0.104(12) 0.39(2) 0.127(11) 0.041(17) 0.058(10) 0.145(15)
C84 0.105(12) 0.167(14) 0.39(3) 0.127(15) 0.119(14) 0.112(12)
C85 0.047(8) 0.26(2) 0.44(3) -0.18(2) -0.009(13) 0.024(11)
O91 0.046(3) 0.042(3) 0.038(3) 0.004(2) -0.002(2) -0.008(2)
O92 0.062(3) 0.052(3) 0.030(3) -0.007(2) 0.000(3) -0.015(3)
C91 0.046(5) 0.039(4) 0.050(5) -0.005(4) 0.005(4) -0.002(4)
C92 0.072(6) 0.056(5) 0.045(5) 0.003(4) 0.001(5) -0.029(5)
C93 0.075(8) 0.125(10) 0.198(14) -0.025(11) -0.033(9) -0.048(8)
C94 0.190(16) 0.067(7) 0.084(9) 0.004(6) -0.016(8) -0.065(8)
C95 0.28(2) 0.068(7) 0.096(9) -0.024(7) 0.044(9) -0.084(10)
O101 0.067(4) 0.071(4) 0.065(4) -0.005(3) -0.014(3) -0.014(3)
O102 0.052(3) 0.067(3) 0.052(3) 0.001(3) -0.024(3) -0.006(3)
C101 0.046(5) 0.069(6) 0.056(6) -0.019(5) -0.021(5) 0.012(5)
C102 0.052(6) 0.115(8) 0.046(5) -0.011(5) -0.019(5) -0.008(6)
C103 0.136(12) 0.27(2) 0.075(9) 0.028(10) -0.062(10) -0.104(12)
C104 0.190(15) 0.158(13) 0.100(10) 0.020(8) -0.099(11) 0.010(12)
C105 0.117(12) 0.26(2) 0.067(8) -0.031(9) -0.012(8) -0.004(13)
O111 0.068(4) 0.090(4) 0.034(3) 0.010(3) 0.008(3) 0.011(3)
N111 0.047(4) 0.079(5) 0.034(4) 0.003(4) -0.002(3) 0.010(4)
C111 0.049(5) 0.067(5) 0.046(5) 0.005(4) 0.001(4) 0.003(5)
C112 0.078(8) 0.114(9) 0.044(6) -0.006(5) -0.001(5) -0.013(7)
C113 0.088(8) 0.082(7) 0.044(5) 0.000(5) 0.014(5) 0.022(6)
C114 0.037(7) 0.071(8) 0.039(7) 0.000 0.001(5) 0.000
C115 0.075(11) 0.060(9) 0.086(11) 0.000 0.017(8) 0.000
O01 0.066(4) 0.098(5) 0.089(5) -0.016(4) -0.015(4) -0.011(4)
C01 0.084(10) 0.207(16) 0.100(10) 0.031(11) -0.023(8) -0.004(11)
C02 0.27(3) 0.21(2) 0.209(18) -0.135(19) -0.101(18) 0.007(16)
O02 0.104(8) 0.261(14) 0.141(8) 0.026(9) -0.047(7) -0.021(8)
C03 0.162(17) 0.160(13) 0.160(15) -0.036(12) -0.074(13) 0.045(15)
C04 0.20(2) 0.26(2) 0.32(3) -0.042(17) -0.095(18) 0.077(17)
O01A 0.098(5) 0.075(4) 0.088(5) 0.012(4) 0.041(4) 0.000(4)
C01A 0.150(12) 0.092(9) 0.101(9) 0.019(8) 0.051(9) 0.012(8)
C02A 0.206(16) 0.120(11) 0.128(12) -0.014(9) 0.077(12) 0.048(10)
O02A 0.416(18) 0.114(8) 0.172(9) 0.056(7) 0.177(10) 0.043(10)
C03A 0.62(7) 0.16(2) 0.23(3) 0.013(19) 0.14(4) -0.11(3)
C04A 0.77(13) 0.56(7) 0.48(7) -0.31(5) -0.05(7) 0.33(6)
O01B 0.045(4) 0.094(5) 0.117(5) -0.004(4) -0.017(4) 0.002(3)
C1B 0.052(6) 0.097(8) 0.093(7) 0.008(6) -0.029(6) -0.015(6)
C02B 0.094(9) 0.079(8) 0.150(13) -0.026(7) -0.049(8) -0.005(7)
O02B 0.080(5) 0.129(6) 0.178(8) 0.002(6) -0.070(5) 0.012(5)
C03B 0.153(16) 0.193(19) 0.196(18) -0.023(14) -0.095(16) 0.083(13)
C04B 0.97(8) 0.32(3) 0.20(2) 0.06(2) 0.08(4) 0.42(4)

loop_
_atom_type_symbol
_atom_type_description
_atom_type_scat_dispersion_real
_atom_type_scat_dispersion_imag
_atom_type_scat_source
C C 0.0033 0.0016 'International Tables Vol C Tables 4.2.6.8 and 6.1.1.4'
H H 0.0000 0.0000 'International Tables Vol C Tables 4.2.6.8 and 6.1.1.4'
N N 0.0061 0.0033 'International Tables Vol C Tables 4.2.6.8 and 6.1.1.4'
O O 0.0106 0.0060 'International Tables Vol C Tables 4.2.6.8 and 6.1.1.4'
Mn Mn 0.3368 0.7283 'International Tables Vol C Tables 4.2.6.8 and 6.1.1.4'

loop_
_geom_angle_atom_site_label_1
_geom_angle_atom_site_label_2
_geom_angle_atom_site_label_3
_geom_angle
_geom_angle_site_symmetry_1
_geom_angle_site_symmetry_3
_geom_angle_publ_flag
O2 Mn1 O1 83.75(16) . . ?
O2 Mn1 O61 171.58(19) . . ?
O1 Mn1 O61 94.69(18) . . ?
O2 Mn1 O11 95.43(17) . . ?
O1 Mn1 O11 171.84(19) . . ?
O61 Mn1 O11 87.28(19) . . ?
O2 Mn1 O51 84.61(17) . . ?
O1 Mn1 O51 99.18(17) . . ?
O61 Mn1 O51 87.48(18) . . ?
O11 Mn1 O51 88.81(19) . . ?
O2 Mn1 O42 98.26(16) . . ?
O1 Mn1 O42 84.19(16) . . ?
O61 Mn1 O42 89.78(18) . . ?
O11 Mn1 O42 87.90(18) . . ?
O51 Mn1 O42 175.82(16) . . ?
O2 Mn1 Mn3 41.80(11) . . ?
O1 Mn1 Mn3 41.95(11) . . ?
O61 Mn1 Mn3 136.01(14) . . ?
O11 Mn1 Mn3 136.71(13) . . ?
O51 Mn1 Mn3 92.27(11) . . ?
O42 Mn1 Mn3 91.89(11) . . ?
O2 Mn1 Mn5 41.67(12) . . ?
O1 Mn1 Mn5 105.55(12) . . ?
O61 Mn1 Mn5 131.82(15) . . ?
O11 Mn1 Mn5 78.70(14) . . ?
O51 Mn1 Mn5 46.86(12) . . ?
O42 Mn1 Mn5 134.69(11) . . ?
Mn3 Mn1 Mn5 71.03(3) . . ?
O2 Mn1 Mn2 105.29(12) . . ?
O1 Mn1 Mn2 41.80(12) . . ?
O61 Mn1 Mn2 78.51(14) . . ?
O11 Mn1 Mn2 131.46(15) . . ?
O51 Mn1 Mn2 135.73(12) . . ?
O42 Mn1 Mn2 46.47(11) . . ?
Mn3 Mn1 Mn2 71.33(3) . . ?
Mn5 Mn1 Mn2 142.36(4) . . ?
O102 Mn2 O92 106.49(18) . . ?
O102 Mn2 O1 95.86(17) . . ?
O92 Mn2 O1 98.04(16) . . ?
O102 Mn2 O62 85.79(18) . . ?
O92 Mn2 O62 162.56(19) . . ?
O1 Mn2 O62 92.84(17) . . ?
O102 Mn2 O111 90.34(19) . . ?
O92 Mn2 O111 82.34(18) . . ?
O1 Mn2 O111 173.40(17) . . ?
O62 Mn2 O111 85.31(19) . . ?
O102 Mn2 O42 164.67(17) . . ?
O92 Mn2 O42 88.23(16) . . ?
O1 Mn2 O42 77.47(15) . . ?
O62 Mn2 O42 80.84(16) . . ?
O111 Mn2 O42 95.97(17) . . ?
O102 Mn2 Mn1 123.38(14) . . ?
O92 Mn2 Mn1 107.40(12) . . ?
O1 Mn2 Mn1 35.67(10) . . ?
O62 Mn2 Mn1 74.23(13) . . ?
O111 Mn2 Mn1 137.94(13) . . ?
O42 Mn2 Mn1 45.35(11) . . ?
O2 Mn3 O1 83.57(16) . . ?
O2 Mn3 O71 172.83(19) . . ?
O1 Mn3 O71 94.15(17) . . ?
O2 Mn3 O31 95.57(17) . . ?
O1 Mn3 O31 173.26(19) . . ?
O71 Mn3 O31 87.48(18) . . ?
O2 Mn3 O91 84.49(16) . . ?
O1 Mn3 O91 98.04(16) . . ?
O71 Mn3 O91 89.11(18) . . ?
O31 Mn3 O91 88.52(18) . . ?
O2 Mn3 O82 97.29(17) . . ?
O1 Mn3 O82 85.43(17) . . ?
O71 Mn3 O82 89.29(18) . . ?
O31 Mn3 O82 88.05(19) . . ?
O91 Mn3 O82 176.28(17) . . ?
O2 Mn3 Mn1 41.57(11) . . ?
O1 Mn3 Mn1 42.00(11) . . ?
O71 Mn3 Mn1 135.80(14) . . ?
O31 Mn3 Mn1 136.72(13) . . ?
O91 Mn3 Mn1 91.89(11) . . ?
O82 Mn3 Mn1 91.61(12) . . ?
O2 Mn3 Mn4 41.90(12) . . ?
O1 Mn3 Mn4 104.87(12) . . ?
O71 Mn3 Mn4 133.14(15) . . ?
O31 Mn3 Mn4 78.52(14) . . ?
O91 Mn3 Mn4 46.57(11) . . ?
O82 Mn3 Mn4 133.87(13) . . ?
Mn1 Mn3 Mn4 70.88(3) . . ?
O2 Mn3 Mn6 103.68(12) . . ?
O1 Mn3 Mn6 41.70(12) . . ?
O71 Mn3 Mn6 78.70(14) . . ?
O31 Mn3 Mn6 132.71(15) . . ?
O91 Mn3 Mn6 135.49(12) . . ?
O82 Mn3 Mn6 47.29(12) . . ?
Mn1 Mn3 Mn6 70.02(3) . . ?
Mn4 Mn3 Mn6 140.90(4) . . ?
O22 Mn4 O41 105.2(2) . . ?
O22 Mn4 O32 87.03(19) . . ?
O41 Mn4 O32 161.51(19) . . ?
O22 Mn4 O2 95.94(18) . . ?
O41 Mn4 O2 99.20(16) . . ?
O32 Mn4 O2 93.16(17) . . ?
O22 Mn4 O91 165.5(2) . . ?
O41 Mn4 O91 88.55(17) . . ?
O32 Mn4 O91 80.88(17) . . ?
O2 Mn4 O91 76.87(14) . . ?
O22 Mn4 O01 85.2(2) . . ?
O41 Mn4 O01 82.49(19) . . ?
O32 Mn4 O01 84.8(2) . . ?
O2 Mn4 O01 177.63(18) . . ?
O91 Mn4 O01 101.57(19) . . ?
O22 Mn4 Mn3 124.20(16) . . ?
O41 Mn4 Mn3 108.00(13) . . ?
O32 Mn4 Mn3 74.73(14) . . ?
O2 Mn4 Mn3 35.71(10) . . ?
O91 Mn4 Mn3 44.58(11) . . ?
O01 Mn4 Mn3 142.17(16) . . ?
O21 Mn5 O81 102.4(2) . . ?
O21 Mn5 O12 88.8(2) . . ?
O81 Mn5 O12 161.3(2) . . ?
O21 Mn5 O2 96.11(18) . . ?
O81 Mn5 O2 100.55(17) . . ?
O12 Mn5 O2 92.96(17) . . ?
O21 Mn5 O01A 86.4(2) . . ?
O81 Mn5 O01A 85.3(2) . . ?
O12 Mn5 O01A 80.5(2) . . ?
O2 Mn5 O01A 172.96(19) . . ?
O21 Mn5 O51 168.1(2) . . ?
O81 Mn5 O51 88.66(18) . . ?
O12 Mn5 O51 81.67(17) . . ?
O2 Mn5 O51 77.45(15) . . ?
O01A Mn5 O51 98.9(2) . . ?
O21 Mn5 Mn1 125.18(16) . . ?
O81 Mn5 Mn1 109.07(14) . . ?
O12 Mn5 Mn1 75.07(14) . . ?
O2 Mn5 Mn1 35.51(10) . . ?
O01A Mn5 Mn1 138.71(17) . . ?
O51 Mn5 Mn1 45.34(11) . . ?
O52 Mn6 O101 103.3(2) . . ?
O52 Mn6 O72 160.7(2) . . ?
O101 Mn6 O72 88.9(2) . . ?
O52 Mn6 O1 102.23(17) . . ?
O101 Mn6 O1 94.06(18) . . ?
O72 Mn6 O1 91.68(17) . . ?
O52 Mn6 O01B 83.9(2) . . ?
O101 Mn6 O01B 84.2(2) . . ?
O72 Mn6 O01B 82.4(2) . . ?
O1 Mn6 O01B 173.89(19) . . ?
O52 Mn6 O82 88.27(18) . . ?
O101 Mn6 O82 167.2(2) . . ?
O72 Mn6 O82 81.56(17) . . ?
O1 Mn6 O82 77.82(15) . . ?
O01B Mn6 O82 102.8(2) . . ?
O52 Mn6 Mn3 109.36(14) . . ?
O101 Mn6 Mn3 123.92(15) . . ?
O72 Mn6 Mn3 74.59(13) . . ?
O1 Mn6 Mn3 35.72(10) . . ?
O01B Mn6 Mn3 142.40(16) . . ?
O82 Mn6 Mn3 45.16(12) . . ?
Mn3 O1 Mn1 96.04(17) . . ?
Mn3 O1 Mn6 102.58(18) . . ?
Mn1 O1 Mn6 116.21(19) . . ?
Mn3 O1 Mn2 119.19(19) . . ?
Mn1 O1 Mn2 102.52(18) . . ?
Mn6 O1 Mn2 118.65(17) . . ?
Mn1 O2 Mn3 96.64(17) . . ?
Mn1 O2 Mn5 102.82(17) . . ?
Mn3 O2 Mn5 118.75(19) . . ?
Mn1 O2 Mn4 118.52(19) . . ?
Mn3 O2 Mn4 102.39(17) . . ?
Mn5 O2 Mn4 116.74(17) . . ?
C11 O11 Mn1 130.9(5) . . ?
C11 O12 Mn5 127.5(5) . . ?
O12 C11 O11 127.0(6) . . ?
O12 C11 C12 118.3(7) . . ?
O11 C11 C12 114.7(7) . . ?
C13 C12 C14 110.1(10) . . ?
C13 C12 C15 111.7(10) . . ?
C14 C12 C15 108.1(10) . . ?
C13 C12 C11 110.6(7) . . ?
C14 C12 C11 106.3(7) . . ?
C15 C12 C11 109.8(8) . . ?
C21 O21 Mn5 126.3(6) . . ?
C21 O22 Mn4 127.8(5) . . ?
O21 C21 O22 125.8(8) . . ?
O21 C21 C22 117.0(9) . . ?
O22 C21 C22 117.1(9) . . ?
C24 C22 C23 101.2(15) . . ?
C24 C22 C25 103.7(17) . . ?
C23 C22 C25 107.9(18) . . ?
C24 C22 C21 117.8(14) . . ?
C23 C22 C21 112.6(13) . . ?
C25 C22 C21 112.5(10) . . ?
C22 C23 C24 39.3(9) . . ?
C22 C24 C23 39.5(9) . . ?
C31 O31 Mn3 132.1(5) . . ?
C31 O32 Mn4 129.0(5) . . ?
O32 C31 O31 124.6(7) . . ?
O32 C31 C32 119.4(8) . . ?
O31 C31 C32 116.0(7) . . ?
C33 C32 C34 111.6(12) . . ?
C33 C32 C35 109.6(10) . . ?
C34 C32 C35 111.2(10) . . ?
C33 C32 C31 109.4(7) . . ?
C34 C32 C31 106.1(8) . . ?
C35 C32 C31 108.8(8) . . ?
C41 O41 Mn4 130.7(4) . . ?
C41 O42 Mn1 121.9(4) . . ?
C41 O42 Mn2 146.4(4) . . ?
Mn1 O42 Mn2 88.18(15) . . ?
O41 C41 O42 122.7(6) . . ?
O41 C41 C42 119.1(6) . . ?
O42 C41 C42 118.1(6) . . ?
C43 C42 C44 108.3(11) . . ?
C43 C42 C41 108.3(7) . . ?
C44 C42 C41 110.3(7) . . ?
C43 C42 C45 108.0(9) . . ?
C44 C42 C45 112.0(11) . . ?
C41 C42 C45 109.9(7) . . ?
C51 O51 Mn1 124.0(5) . . ?
C51 O51 Mn5 144.0(5) . . ?
Mn1 O51 Mn5 87.80(16) . . ?
C51 O52 Mn6 127.6(5) . . ?
O51 C51 O52 124.5(7) . . ?
O51 C51 C52 118.2(7) . . ?
O52 C51 C52 117.3(7) . . ?
C54 C52 C55 109.6(9) . . ?
C54 C52 C53 112.2(10) . . ?
C55 C52 C53 109.2(11) . . ?
C54 C52 C51 109.2(7) . . ?
C55 C52 C51 110.8(8) . . ?
C53 C52 C51 105.8(7) . . ?
C61 O61 Mn1 133.0(5) . . ?
C61 O62 Mn2 127.6(5) . . ?
O62 C61 O61 125.0(6) . . ?
O62 C61 C62 120.7(7) . . ?
O61 C61 C62 114.4(7) . . ?
C65 C62 C64 112.4(14) . . ?
C65 C62 C63 107.2(13) . . ?
C64 C62 C63 109.2(13) . . ?
C65 C62 C61 110.1(8) . . ?
C64 C62 C61 107.8(8) . . ?
C63 C62 C61 110.1(8) . . ?
C71 O71 Mn3 131.3(5) . . ?
C71 O72 Mn6 128.2(4) . . ?
O72 C71 O71 126.2(7) . . ?
O72 C71 C72 118.1(7) . . ?
O71 C71 C72 115.8(7) . . ?
C75 C72 C74 110.6(9) . . ?
C75 C72 C73 111.1(10) . . ?
C74 C72 C73 107.7(8) . . ?
C75 C72 C71 110.1(7) . . ?
C74 C72 C71 111.1(7) . . ?
C73 C72 C71 106.0(7) . . ?
C81 O81 Mn5 128.2(5) . . ?
C81 O82 Mn3 123.1(5) . . ?
C81 O82 Mn6 145.2(5) . . ?
Mn3 O82 Mn6 87.54(18) . . ?
O81 C81 O82 124.3(7) . . ?
O81 C81 C82 118.5(7) . . ?
O82 C81 C82 117.2(7) . . ?
C85 C82 C84 108.6(14) . . ?
C85 C82 C83 108.2(13) . . ?
C84 C82 C83 110.0(13) . . ?
C85 C82 C81 110.0(8) . . ?
C84 C82 C81 109.4(8) . . ?
C83 C82 C81 110.7(8) . . ?
C91 O91 Mn3 122.6(4) . . ?
C91 O91 Mn4 145.0(4) . . ?
Mn3 O91 Mn4 88.85(16) . . ?
C91 O92 Mn2 128.2(4) . . ?
O92 C91 O91 124.6(6) . . ?
O92 C91 C92 117.9(7) . . ?
O91 C91 C92 117.4(6) . . ?
C94 C92 C95 109.1(9) . . ?
C94 C92 C93 110.7(10) . . ?
C95 C92 C93 108.5(11) . . ?
C94 C92 C91 112.1(7) . . ?
C95 C92 C91 110.6(7) . . ?
C93 C92 C91 105.8(7) . . ?
C101 O101 Mn6 128.7(5) . . ?
C101 O102 Mn2 127.2(5) . . ?
O101 C101 O102 125.4(7) . . ?
O101 C101 C102 118.8(7) . . ?
O102 C101 C102 115.8(8) . . ?
C103 C102 C105 110.3(11) . . ?
C103 C102 C104 109.8(11) . . ?
C105 C102 C104 108.4(12) . . ?
C103 C102 C101 111.8(8) . . ?
C105 C102 C101 108.5(8) . . ?
C104 C102 C101 108.1(7) . . ?
N111 O111 Mn2 138.2(4) . . ?
O111 N111 C114 122.9(6) . . ?
O111 N111 C111 122.4(6) . . ?
C114 N111 C111 114.2(7) . . ?
C113 C111 N111 110.4(7) . . ?
C113 C111 C112 110.0(7) . . ?
N111 C111 C112 105.5(6) . . ?
C113 C111 C111 115.4(7) . 2 ?
N111 C111 C111 101.1(3) . 2 ?
C112 C111 C111 113.6(8) . 2 ?
N111 C114 N111 108.6(10) . 2 ?
N111 C114 C115 125.7(5) . . ?
N111 C114 C115 125.7(5) 2 . ?
C01 O01 Mn4 151.5(8) . . ?
O02 C01 O01 132.4(18) . . ?
O02 C01 C02 107.0(16) . . ?
O01 C01 C02 120.6(15) . . ?
C01 O02 C03 109.1(13) . . ?
O02 C03 C04 108.1(16) . . ?
C01A O01A Mn5 135.7(8) . . ?
O01A C01A O02A 120.7(12) . . ?
O01A C01A C02A 126.1(12) . . ?
O02A C01A C02A 113.1(12) . . ?
C01A O02A C03A 116.5(14) . . ?
C01A O02A C04A 126.3(16) . . ?
C03A O02A C04A 30(3) . . ?
C04A C03A O02A 94(4) . . ?
C03A C04A O02A 56(3) . . ?
C1B O01B Mn6 133.0(6) . . ?
O01B C1B O02B 121.4(10) . . ?
O01B C1B C02B 126.3(9) . . ?
O02B C1B C02B 112.3(9) . . ?
C1B O02B C03B 114.9(10) . . ?
C04B C03B O02B 111(2) . . ?

loop_
_geom_bond_atom_site_label_1
_geom_bond_atom_site_label_2
_geom_bond_distance
_geom_bond_site_symmetry_2
_geom_bond_publ_flag
Mn1 O2 1.883(4) . ?
Mn1 O1 1.897(4) . ?
Mn1 O61 1.942(4) . ?
Mn1 O11 1.955(4) . ?
Mn1 O51 2.250(5) . ?
Mn1 O42 2.261(4) . ?
Mn1 Mn3 2.8192(13) . ?
Mn1 Mn5 3.1613(14) . ?
Mn1 Mn2 3.1759(14) . ?
Mn2 O102 2.110(4) . ?
Mn2 O92 2.167(4) . ?
Mn2 O1 2.169(4) . ?
Mn2 O62 2.186(5) . ?
Mn2 O111 2.203(5) . ?
Mn2 O42 2.304(4) . ?
Mn3 O2 1.892(4) . ?
Mn3 O1 1.895(4) . ?
Mn3 O71 1.947(4) . ?
Mn3 O31 1.952(5) . ?
Mn3 O91 2.222(4) . ?
Mn3 O82 2.249(5) . ?
Mn3 Mn4 3.1653(14) . ?
Mn3 Mn6 3.1684(14) . ?
Mn4 O22 2.102(5) . ?
Mn4 O41 2.112(5) . ?
Mn4 O32 2.144(5) . ?
Mn4 O2 2.164(4) . ?
Mn4 O91 2.299(4) . ?
Mn4 O01 2.310(6) . ?
Mn5 O21 2.110(5) . ?
Mn5 O81 2.122(5) . ?
Mn5 O12 2.133(5) . ?
Mn5 O2 2.156(4) . ?
Mn5 O01A 2.297(6) . ?
Mn5 O51 2.309(5) . ?
Mn6 O52 2.117(5) . ?
Mn6 O101 2.119(5) . ?
Mn6 O72 2.130(5) . ?
Mn6 O1 2.160(4) . ?
Mn6 O01B 2.291(6) . ?
Mn6 O82 2.330(5) . ?
O11 C11 1.258(8) . ?
O12 C11 1.249(8) . ?
C11 C12 1.542(9) . ?
C12 C13 1.516(11) . ?
C12 C14 1.519(11) . ?
C12 C15 1.522(11) . ?
O21 C21 1.240(9) . ?
O22 C21 1.260(10) . ?
C21 C22 1.517(11) . ?
C22 C24 1.256(17) . ?
C22 C23 1.261(16) . ?
C22 C25 1.443(17) . ?
C23 C24 1.94(3) . ?
O31 C31 1.278(8) . ?
O32 C31 1.240(8) . ?
C31 C32 1.536(10) . ?
C32 C33 1.499(11) . ?
C32 C34 1.494(12) . ?
C32 C35 1.524(12) . ?
O41 C41 1.259(7) . ?
O42 C41 1.267(7) . ?
C41 C42 1.516(9) . ?
C42 C43 1.511(11) . ?
C42 C44 1.505(11) . ?
C42 C45 1.521(10) . ?
O51 C51 1.249(8) . ?
O52 C51 1.263(8) . ?
C51 C52 1.557(10) . ?
C52 C54 1.513(11) . ?
C52 C55 1.518(11) . ?
C52 C53 1.528(12) . ?
O61 C61 1.267(8) . ?
O62 C61 1.239(8) . ?
C61 C62 1.525(9) . ?
C62 C65 1.447(13) . ?
C62 C64 1.480(14) . ?
C62 C63 1.517(13) . ?
O71 C71 1.260(7) . ?
O72 C71 1.248(8) . ?
C71 C72 1.532(9) . ?
C72 C75 1.496(10) . ?
C72 C74 1.520(11) . ?
C72 C73 1.521(10) . ?
O81 C81 1.252(8) . ?
O82 C81 1.274(8) . ?
C81 C82 1.535(10) . ?
C82 C85 1.435(14) . ?
C82 C84 1.459(13) . ?
C82 C83 1.480(13) . ?
O91 C91 1.259(7) . ?
O92 C91 1.251(7) . ?
C91 C92 1.546(9) . ?
C92 C94 1.502(10) . ?
C92 C95 1.513(11) . ?
C92 C93 1.540(12) . ?
O101 C101 1.242(9) . ?
O102 C101 1.275(8) . ?
C101 C102 1.544(10) . ?
C102 C103 1.480(12) . ?
C102 C105 1.509(12) . ?
C102 C104 1.534(12) . ?
O111 N111 1.299(6) . ?
N111 C114 1.328(8) . ?
N111 C111 1.494(9) . ?
C111 C113 1.491(9) . ?
C111 C112 1.544(9) . ?
C111 C111 1.572(13) 2 ?
C114 N111 1.328(8) 2 ?
C114 C115 1.482(14) . ?
O01 C01 1.188(13) . ?
C01 O02 1.171(13) . ?
C01 C02 1.597(18) . ?
O02 C03 1.520(15) . ?
C03 C04 1.520(18) . ?
O01A C01A 1.178(11) . ?
C01A O02A 1.301(12) . ?
C01A C02A 1.471(13) . ?
O02A C03A 1.61(3) . ?
O02A C04A 1.94(4) . ?
C03A C04A 0.97(8) . ?
O01B C1B 1.196(9) . ?
C1B O02B 1.314(10) . ?
C1B C02B 1.480(12) . ?
O02B C03B 1.486(15) . ?
C03B C04B 1.152(19) . ?
